data_4038037
loop_
_publ_author_name
'Yin, Jinya'
'Landward, Michael B.'
'Rainier, Jon Douglas'

_publ_section_title
;
 Photoelectrocyclization Reactions of Amidonaphthoquinones.
;
_journal_name_full 'The Journal of organic chemistry'
_journal_paper_doi 10.1021/acs.joc.9b03417
_journal_year 2020
_chemical_formula_moiety 'C17 H15 N O3'
_chemical_formula_sum 'C17 H15 N O3'
_chemical_formula_weight 281.30
_space_group_crystal_system monoclinic
_space_group_IT_number 14
_space_group_name_Hall '-P 2yn'
_space_group_name_H-M_alt 'P 1 21/n 1'
_atom_sites_solution_hydrogens mixed
_audit_creation_method SHELXL-2017/1
_cell_angle_alpha 90
_cell_angle_beta 100.847(3)
_cell_angle_gamma 90
_cell_formula_units_Z 4
_cell_length_a 10.6981(13)
_cell_length_b 5.3875(6)
_cell_length_c 22.901(3)
_cell_measurement_reflns_used 7108
_cell_measurement_temperature 103(2)
_cell_measurement_theta_max 36.34
_cell_measurement_theta_min 3.03
_cell_volume 1296.3(3)
_computing_structure_refinement 'SHELXL-2017/1 (Sheldrick, 2017)'
_diffrn_ambient_temperature 103(2)
_diffrn_measured_fraction_theta_full 0.999
_diffrn_measured_fraction_theta_max 0.997
_diffrn_measurement_device_type 'BRUKER APEXII CCD'
_diffrn_measurement_method '\w SCANS'
_diffrn_radiation_type MoK\a
_diffrn_radiation_wavelength 0.71073
_diffrn_reflns_av_R_equivalents 0.0206
_diffrn_reflns_av_unetI/netI 0.0248
_diffrn_reflns_Laue_measured_fraction_full 0.999
_diffrn_reflns_Laue_measured_fraction_max 0.997
_diffrn_reflns_limit_h_max 16
_diffrn_reflns_limit_h_min -16
_diffrn_reflns_limit_k_max 6
_diffrn_reflns_limit_k_min -8
_diffrn_reflns_limit_l_max 31
_diffrn_reflns_limit_l_min -35
_diffrn_reflns_number 15921
_diffrn_reflns_point_group_measured_fraction_full 0.999
_diffrn_reflns_point_group_measured_fraction_max 0.997
_diffrn_reflns_theta_full 25.242
_diffrn_reflns_theta_max 33.666
_diffrn_reflns_theta_min 3.026
_diffrn_source 'FINE-FOCUS SEALED TUBE'
_exptl_absorpt_coefficient_mu 0.099
_exptl_absorpt_correction_T_max 0.7471
_exptl_absorpt_correction_T_min 0.7035
_exptl_absorpt_correction_type multi-scan
_exptl_absorpt_process_details SADABS-2016/2
_exptl_crystal_colour yellow
_exptl_crystal_density_diffrn 1.441
_exptl_crystal_description rod
_exptl_crystal_F_000 592
_exptl_crystal_size_max 0.46
_exptl_crystal_size_mid 0.21
_exptl_crystal_size_min 0.19
_refine_diff_density_max 0.605
_refine_diff_density_min -0.208
_refine_diff_density_rms 0.061
_refine_ls_extinction_method none
_refine_ls_goodness_of_fit_ref 1.031
_refine_ls_hydrogen_treatment mixed
_refine_ls_matrix_type full
_refine_ls_number_parameters 194
_refine_ls_number_reflns 5152
_refine_ls_number_restraints 1
_refine_ls_restrained_S_all 1.032
_refine_ls_R_factor_all 0.0536
_refine_ls_R_factor_gt 0.0416
_refine_ls_shift/su_max 0.001
_refine_ls_shift/su_mean 0.000
_refine_ls_structure_factor_coef Fsqd
_refine_ls_weighting_details 'w=1/[\s^2^(Fo^2^)+(0.0707P)^2^+0.2428P] where P=(Fo^2^+2Fc^2^)/3'
_refine_ls_weighting_scheme calc
_refine_ls_wR_factor_gt 0.1122
_refine_ls_wR_factor_ref 0.1210
_reflns_Friedel_coverage 0.000
_reflns_number_gt 4195
_reflns_number_total 5152
_reflns_threshold_expression 'I > 2\s(I)'
_cod_data_source_file jo9b03417_si_003.cif
_cod_data_source_block 20190906JR_0m
_cod_depositor_comments
;
The following automatic conversions were performed:

data item '_exptl_absorpt_correction_type' value 'Multi-scan' was
changed to 'multi-scan' in accordance with the
/home/data/users/saulius/crontab/automatic-downloads/rss-feeds/ACS/lib/dictionaries/cif_core.dic
dictionary named 'cif_core.dic' version 2.4.2 last updated on
2011-04-26.

Automatic conversion script
Id: cif_fix_values 7556 2019-12-06 15:28:31Z antanas 
;
_cod_original_sg_symbol_H-M 'P 21/n'
_cod_database_code 4038037
_shelx_shelxl_version_number 2017/1
_shelx_space_group_comment
;
The symmetry employed for this shelxl refinement is uniquely defined
by the following loop, which should always be used as a source of
symmetry information in preference to the above space-group names.
They are only intended as comments.
;

loop_
_space_group_symop_operation_xyz
'x, y, z'
'-x+1/2, y+1/2, -z+1/2'
'-x, -y, -z'
'x-1/2, -y-1/2, z-1/2'

loop_
_atom_site_label
_atom_site_type_symbol
_atom_site_fract_x
_atom_site_fract_y
_atom_site_fract_z
_atom_site_U_iso_or_equiv
_atom_site_adp_type
_atom_site_occupancy
_atom_site_site_symmetry_order
_atom_site_calc_flag
_atom_site_refinement_flags_posn
_atom_site_refinement_flags_adp
_atom_site_refinement_flags_occupancy
_atom_site_disorder_assembly
_atom_site_disorder_group
N1 N 0.49911(7) 0.71675(14) 0.41981(3) 0.01348(14) Uani 1 1 d D . . . .
H1 H 0.4779(14) 0.855(2) 0.4377(6) 0.030(4) Uiso 1 1 d D . . . .
O2 O 0.32956(6) 0.75626(13) 0.34503(3) 0.01835(14) Uani 1 1 d . . . . .
C2 C 0.41976(8) 0.63110(15) 0.36868(4) 0.01263(14) Uani 1 1 d . . . . .
C3 C 0.44991(8) 0.37166(15) 0.34887(3) 0.01199(14) Uani 1 1 d . . . . .
H3 H 0.410764 0.252149 0.373604 0.014 Uiso 1 1 calc R U . . .
C4 C 0.38842(8) 0.32212(17) 0.28410(4) 0.01526(15) Uani 1 1 d . . . . .
H4A H 0.390519 0.141664 0.276179 0.018 Uiso 1 1 calc R U . . .
H4AB H 0.298156 0.374572 0.277441 0.018 Uiso 1 1 calc R U . . .
C5 C 0.45600(9) 0.45993(18) 0.24075(4) 0.01779(17) Uani 1 1 d . . . . .
H5A H 0.445783 0.641048 0.245449 0.021 Uiso 1 1 calc R U . . .
H5AB H 0.416618 0.414854 0.199469 0.021 Uiso 1 1 calc R U . . .
C6 C 0.59783(9) 0.3951(2) 0.25186(4) 0.01983(18) Uani 1 1 d . . . . .
H6A H 0.608171 0.216409 0.243826 0.024 Uiso 1 1 calc R U . . .
H6AB H 0.640208 0.491225 0.224299 0.024 Uiso 1 1 calc R U . . .
C7 C 0.66099(8) 0.45314(18) 0.31602(4) 0.01655(16) Uani 1 1 d . . . . .
H7A H 0.658154 0.634390 0.322768 0.020 Uiso 1 1 calc R U . . .
H7AB H 0.751447 0.402049 0.322550 0.020 Uiso 1 1 calc R U . . .
C8 C 0.59400(8) 0.31754(15) 0.36097(3) 0.01216(14) Uani 1 1 d . . . . .
H8 H 0.606482 0.134858 0.356865 0.015 Uiso 1 1 calc R U . . .
C9 C 0.65407(8) 0.39353(15) 0.42314(3) 0.01088(14) Uani 1 1 d . . . . .
O10 O 0.80734(7) 0.07707(13) 0.43476(3) 0.01990(15) Uani 1 1 d . . . . .
C10 C 0.76677(8) 0.26385(15) 0.45582(3) 0.01261(15) Uani 1 1 d . . . . .
C11 C 0.83064(8) 0.36528(15) 0.51465(3) 0.01185(14) Uani 1 1 d . . . . .
C12 C 0.93897(9) 0.25030(17) 0.54646(4) 0.01612(16) Uani 1 1 d . . . . .
H12 H 0.970119 0.102639 0.531592 0.019 Uiso 1 1 calc R U . . .
C13 C 1.00180(8) 0.35112(18) 0.60001(4) 0.01698(17) Uani 1 1 d . . . . .
H13 H 1.076254 0.272842 0.621208 0.020 Uiso 1 1 calc R U . . .
C14 C 0.95640(8) 0.56538(17) 0.62266(4) 0.01611(16) Uani 1 1 d . . . . .
H14 H 1.000067 0.633601 0.659089 0.019 Uiso 1 1 calc R U . . .
C15 C 0.84690(8) 0.67991(16) 0.59193(4) 0.01403(15) Uani 1 1 d . . . . .
H15 H 0.814781 0.825000 0.607510 0.017 Uiso 1 1 calc R U . . .
C16 C 0.78473(7) 0.57983(15) 0.53807(3) 0.01088(14) Uani 1 1 d . . . . .
O17 O 0.62216(7) 0.88400(13) 0.52498(3) 0.01868(14) Uani 1 1 d . . . . .
C17 C 0.66846(8) 0.70012(15) 0.50578(3) 0.01168(14) Uani 1 1 d . . . . .
C18 C 0.60651(7) 0.59288(15) 0.44788(3) 0.01107(14) Uani 1 1 d . . . . .

loop_
_atom_site_aniso_label
_atom_site_aniso_U_11
_atom_site_aniso_U_22
_atom_site_aniso_U_33
_atom_site_aniso_U_23
_atom_site_aniso_U_13
_atom_site_aniso_U_12
N1 0.0125(3) 0.0137(3) 0.0126(3) -0.0018(2) -0.0020(2) 0.0060(2)
O2 0.0155(3) 0.0202(3) 0.0170(3) 0.0019(2) -0.0032(2) 0.0069(2)
C2 0.0112(3) 0.0149(3) 0.0113(3) 0.0014(3) 0.0008(3) 0.0020(3)
C3 0.0111(3) 0.0130(3) 0.0111(3) 0.0006(3) 0.0001(3) 0.0007(3)
C4 0.0143(3) 0.0173(4) 0.0123(3) -0.0003(3) -0.0023(3) -0.0009(3)
C5 0.0185(4) 0.0230(4) 0.0106(3) 0.0011(3) -0.0005(3) 0.0005(3)
C6 0.0181(4) 0.0301(5) 0.0112(3) -0.0020(3) 0.0027(3) -0.0001(3)
C7 0.0130(3) 0.0244(4) 0.0121(3) -0.0019(3) 0.0021(3) -0.0004(3)
C8 0.0122(3) 0.0131(3) 0.0101(3) -0.0013(3) -0.0008(3) 0.0026(3)
C9 0.0105(3) 0.0119(3) 0.0094(3) -0.0008(2) -0.0002(2) 0.0029(2)
O10 0.0206(3) 0.0197(3) 0.0170(3) -0.0065(2) -0.0028(2) 0.0107(2)
C10 0.0121(3) 0.0144(3) 0.0107(3) -0.0011(3) 0.0004(3) 0.0042(3)
C11 0.0114(3) 0.0132(3) 0.0102(3) -0.0009(3) 0.0000(3) 0.0035(3)
C12 0.0153(4) 0.0195(4) 0.0121(3) -0.0024(3) -0.0011(3) 0.0077(3)
C13 0.0143(4) 0.0223(4) 0.0126(3) -0.0008(3) -0.0020(3) 0.0067(3)
C14 0.0140(4) 0.0210(4) 0.0118(3) -0.0032(3) -0.0015(3) 0.0020(3)
C15 0.0127(3) 0.0159(3) 0.0129(3) -0.0032(3) 0.0008(3) 0.0016(3)
C16 0.0103(3) 0.0122(3) 0.0098(3) -0.0009(2) 0.0009(2) 0.0022(2)
O17 0.0181(3) 0.0190(3) 0.0173(3) -0.0062(2) -0.0007(2) 0.0090(2)
C17 0.0113(3) 0.0128(3) 0.0106(3) -0.0012(2) 0.0009(3) 0.0025(3)
C18 0.0101(3) 0.0118(3) 0.0106(3) 0.0002(2) 0.0003(3) 0.0032(2)

loop_
_atom_type_symbol
_atom_type_description
_atom_type_scat_dispersion_real
_atom_type_scat_dispersion_imag
_atom_type_scat_source
C C 0.0033 0.0016 'International Tables Vol C Tables 4.2.6.8 and 6.1.1.4'
H H 0.0000 0.0000 'International Tables Vol C Tables 4.2.6.8 and 6.1.1.4'
N N 0.0061 0.0033 'International Tables Vol C Tables 4.2.6.8 and 6.1.1.4'
O O 0.0106 0.0060 'International Tables Vol C Tables 4.2.6.8 and 6.1.1.4'

loop_
_geom_angle_atom_site_label_1
_geom_angle_atom_site_label_2
_geom_angle_atom_site_label_3
_geom_angle
_geom_angle_site_symmetry_1
_geom_angle_site_symmetry_3
_geom_angle_publ_flag
C18 N1 C2 123.76(7) . . ?
C18 N1 H1 116.6(9) . . ?
C2 N1 H1 119.5(9) . . ?
O2 C2 N1 119.89(8) . . ?
O2 C2 C3 124.78(8) . . ?
N1 C2 C3 115.20(7) . . ?
C2 C3 C4 111.89(7) . . ?
C2 C3 C8 112.38(7) . . ?
C4 C3 C8 111.99(7) . . ?
C2 C3 H3 106.7 . . ?
C4 C3 H3 106.7 . . ?
C8 C3 H3 106.7 . . ?
C5 C4 C3 112.10(7) . . ?
C5 C4 H4A 109.2 . . ?
C3 C4 H4A 109.2 . . ?
C5 C4 H4AB 109.2 . . ?
C3 C4 H4AB 109.2 . . ?
H4A C4 H4AB 107.9 . . ?
C4 C5 C6 110.90(7) . . ?
C4 C5 H5A 109.5 . . ?
C6 C5 H5A 109.5 . . ?
C4 C5 H5AB 109.5 . . ?
C6 C5 H5AB 109.5 . . ?
H5A C5 H5AB 108.0 . . ?
C7 C6 C5 110.97(7) . . ?
C7 C6 H6A 109.4 . . ?
C5 C6 H6A 109.4 . . ?
C7 C6 H6AB 109.4 . . ?
C5 C6 H6AB 109.4 . . ?
H6A C6 H6AB 108.0 . . ?
C6 C7 C8 111.53(7) . . ?
C6 C7 H7A 109.3 . . ?
C8 C7 H7A 109.3 . . ?
C6 C7 H7AB 109.3 . . ?
C8 C7 H7AB 109.3 . . ?
H7A C7 H7AB 108.0 . . ?
C9 C8 C3 110.68(6) . . ?
C9 C8 C7 109.45(7) . . ?
C3 C8 C7 111.38(7) . . ?
C9 C8 H8 108.4 . . ?
C3 C8 H8 108.4 . . ?
C7 C8 H8 108.4 . . ?
C18 C9 C10 119.96(7) . . ?
C18 C9 C8 118.92(7) . . ?
C10 C9 C8 121.04(7) . . ?
O10 C10 C9 120.35(7) . . ?
O10 C10 C11 121.16(7) . . ?
C9 C10 C11 118.49(7) . . ?
C12 C11 C16 118.93(7) . . ?
C12 C11 C10 120.20(7) . . ?
C16 C11 C10 120.85(7) . . ?
C11 C12 C13 120.21(8) . . ?
C11 C12 H12 119.9 . . ?
C13 C12 H12 119.9 . . ?
C14 C13 C12 120.52(8) . . ?
C14 C13 H13 119.7 . . ?
C12 C13 H13 119.7 . . ?
C13 C14 C15 119.95(8) . . ?
C13 C14 H14 120.0 . . ?
C15 C14 H14 120.0 . . ?
C14 C15 C16 119.44(7) . . ?
C14 C15 H15 120.3 . . ?
C16 C15 H15 120.3 . . ?
C15 C16 C11 120.94(7) . . ?
C15 C16 C17 119.41(7) . . ?
C11 C16 C17 119.65(7) . . ?
O17 C17 C16 122.41(7) . . ?
O17 C17 C18 119.51(7) . . ?
C16 C17 C18 118.08(7) . . ?
C9 C18 N1 122.23(7) . . ?
C9 C18 C17 122.81(7) . . ?
N1 C18 C17 114.92(7) . . ?

loop_
_geom_bond_atom_site_label_1
_geom_bond_atom_site_label_2
_geom_bond_distance
_geom_bond_site_symmetry_2
_geom_bond_publ_flag
N1 C18 1.3787(10) . ?
N1 C2 1.3893(11) . ?
N1 H1 0.901(12) . ?
O2 C2 1.2176(10) . ?
C2 C3 1.5227(12) . ?
C3 C4 1.5288(11) . ?
C3 C8 1.5418(12) . ?
C3 H3 1.0000 . ?
C4 C5 1.5263(12) . ?
C4 H4A 0.9900 . ?
C4 H4AB 0.9900 . ?
C5 C6 1.5310(13) . ?
C5 H5A 0.9900 . ?
C5 H5AB 0.9900 . ?
C6 C7 1.5295(12) . ?
C6 H6A 0.9900 . ?
C6 H6AB 0.9900 . ?
C7 C8 1.5443(12) . ?
C7 H7A 0.9900 . ?
C7 H7AB 0.9900 . ?
C8 C9 1.5044(11) . ?
C8 H8 1.0000 . ?
C9 C18 1.3572(11) . ?
C9 C10 1.4705(11) . ?
O10 C10 1.2298(10) . ?
C10 C11 1.4948(11) . ?
C11 C12 1.3927(11) . ?
C11 C16 1.4015(11) . ?
C12 C13 1.3929(12) . ?
C12 H12 0.9500 . ?
C13 C14 1.3901(12) . ?
C13 H13 0.9500 . ?
C14 C15 1.3922(12) . ?
C14 H14 0.9500 . ?
C15 C16 1.3948(11) . ?
C15 H15 0.9500 . ?
C16 C17 1.4723(11) . ?
O17 C17 1.2255(10) . ?
C17 C18 1.4834(11) . ?

loop_
_geom_torsion_atom_site_label_1
_geom_torsion_atom_site_label_2
_geom_torsion_atom_site_label_3
_geom_torsion_atom_site_label_4
_geom_torsion
_geom_torsion_site_symmetry_1
_geom_torsion_site_symmetry_2
_geom_torsion_site_symmetry_3
_geom_torsion_site_symmetry_4
_geom_torsion_publ_flag
C18 N1 C2 O2 -176.90(8) . . . . ?
C18 N1 C2 C3 6.99(12) . . . . ?
O2 C2 C3 C4 21.76(11) . . . . ?
N1 C2 C3 C4 -162.34(7) . . . . ?
O2 C2 C3 C8 148.76(8) . . . . ?
N1 C2 C3 C8 -35.35(10) . . . . ?
C2 C3 C4 C5 73.78(9) . . . . ?
C8 C3 C4 C5 -53.43(10) . . . . ?
C3 C4 C5 C6 55.70(10) . . . . ?
C4 C5 C6 C7 -56.99(10) . . . . ?
C5 C6 C7 C8 56.28(10) . . . . ?
C2 C3 C8 C9 47.04(9) . . . . ?
C4 C3 C8 C9 173.99(7) . . . . ?
C2 C3 C8 C7 -74.96(8) . . . . ?
C4 C3 C8 C7 51.99(9) . . . . ?
C6 C7 C8 C9 -176.34(7) . . . . ?
C6 C7 C8 C3 -53.63(9) . . . . ?
C3 C8 C9 C18 -33.09(10) . . . . ?
C7 C8 C9 C18 90.03(9) . . . . ?
C3 C8 C9 C10 150.18(7) . . . . ?
C7 C8 C9 C10 -86.70(9) . . . . ?
C18 C9 C10 O10 177.03(8) . . . . ?
C8 C9 C10 O10 -6.28(12) . . . . ?
C18 C9 C10 C11 -3.36(12) . . . . ?
C8 C9 C10 C11 173.33(7) . . . . ?
O10 C10 C11 C12 0.76(13) . . . . ?
C9 C10 C11 C12 -178.85(8) . . . . ?
O10 C10 C11 C16 179.27(8) . . . . ?
C9 C10 C11 C16 -0.34(12) . . . . ?
C16 C11 C12 C13 -1.41(13) . . . . ?
C10 C11 C12 C13 177.13(8) . . . . ?
C11 C12 C13 C14 0.80(14) . . . . ?
C12 C13 C14 C15 0.38(14) . . . . ?
C13 C14 C15 C16 -0.91(13) . . . . ?
C14 C15 C16 C11 0.28(13) . . . . ?
C14 C15 C16 C17 179.61(8) . . . . ?
C12 C11 C16 C15 0.88(12) . . . . ?
C10 C11 C16 C15 -177.65(7) . . . . ?
C12 C11 C16 C17 -178.45(8) . . . . ?
C10 C11 C16 C17 3.02(12) . . . . ?
C15 C16 C17 O17 -1.37(13) . . . . ?
C11 C16 C17 O17 177.97(8) . . . . ?
C15 C16 C17 C18 178.45(7) . . . . ?
C11 C16 C17 C18 -2.21(11) . . . . ?
C10 C9 C18 N1 -178.21(7) . . . . ?
C8 C9 C18 N1 5.03(12) . . . . ?
C10 C9 C18 C17 4.29(12) . . . . ?
C8 C9 C18 C17 -172.47(7) . . . . ?
C2 N1 C18 C9 9.63(13) . . . . ?
C2 N1 C18 C17 -172.68(7) . . . . ?
O17 C17 C18 C9 178.28(8) . . . . ?
C16 C17 C18 C9 -1.54(12) . . . . ?
O17 C17 C18 N1 0.61(12) . . . . ?
C16 C17 C18 N1 -179.21(7) . . . . ?
